data_9008395
loop_
_publ_author_name
'Calos, N. J.'
'Kennard, C. H. L.'
'Davis, R. L.'

_publ_section_title
;
 The structure of calomel, Hg2Cl2, derived from neutron powder data
;
_journal_name_full 'Zeitschrift fur Kristallographie'
_journal_page_first 305
_journal_page_last 307
_journal_volume 187
_journal_year 1989
_chemical_formula_sum 'Cl2 Hg2'
_chemical_name_mineral Calomel
_space_group_IT_number 139
_symmetry_space_group_name_Hall '-I 4 2'
_symmetry_space_group_name_H-M 'I 4/m m m'
_cell_angle_alpha 90
_cell_angle_beta 90
_cell_angle_gamma 90
_cell_length_a 4.4795
_cell_length_b 4.4795
_cell_length_c 10.9054
_cell_formula_units_Z 2
_cell_volume 218.827
_database_code_amcsd 0010993
_exptl_crystal_density_diffrn 7.165
_cod_depositor_comments
;

2024-05-03
Z value and formula fixed to values more according to usual
chemical conventions.                 miguel
;
_cod_original_formula_sum 'Hg Cl'
_cod_database_code 9008395

loop_
_space_group_symop_operation_xyz
x,y,z
1/2+x,1/2+y,1/2+z
-y,-x,z
1/2-y,1/2-x,1/2+z
y,x,-z
1/2+y,1/2+x,1/2-z
y,-x,-z
1/2+y,1/2-x,1/2-z
-y,x,z
1/2-y,1/2+x,1/2+z
x,-y,z
1/2+x,1/2-y,1/2+z
-x,y,-z
1/2-x,1/2+y,1/2-z
x,y,-z
1/2+x,1/2+y,1/2-z
-x,-y,z
1/2-x,1/2-y,1/2+z
y,x,z
1/2+y,1/2+x,1/2+z
-y,-x,-z
1/2-y,1/2-x,1/2-z
-y,x,-z
1/2-y,1/2+x,1/2-z
y,-x,z
1/2+y,1/2-x,1/2+z
-x,y,z
1/2-x,1/2+y,1/2+z
x,-y,-z
1/2+x,1/2-y,1/2-z
-x,-y,-z
1/2-x,1/2-y,1/2-z

loop_
_atom_site_aniso_label
_atom_site_aniso_U_11
_atom_site_aniso_U_22
_atom_site_aniso_U_33
_atom_site_aniso_U_12
_atom_site_aniso_U_13
_atom_site_aniso_U_23
Hg 0.00010 0.00010 0.42777 0.00000 0.00000 0.00000
Cl 0.05693 0.05693 -0.02410 0.00000 0.00000 0.00000

loop_
_atom_site_label
_atom_site_fract_x
_atom_site_fract_y
_atom_site_fract_z
Hg 0.00000 0.00000 0.11900
Cl 0.00000 0.00000 0.33560

loop_
_cod_related_entry_id
_cod_related_entry_database
_cod_related_entry_code
1 AMCSD 0010993
